data_2300587
loop_
_publ_author_name
'Young, R.A.'
'Mackie, P.E.'
'von Dreele, R.B.'

_publ_section_title
;
 Application of the Pattern-Fitting Structure-Refinement Method to X-ray
 Powder Diffractometer Patterns
;
_journal_name_full 'Journal of Applied Crystallography'
_journal_page_first 262
_journal_page_last 269
_journal_volume 10
_journal_year 1977
_chemical_formula_sum 'Ca9.2 O22.2'
_chemical_name_systematic 'Ca9.2 (P O4)5.55 F2'
_space_group_IT_number 176
_symmetry_space_group_name_Hall '-P 6c'
_symmetry_space_group_name_H-M 'P 63/m'
_cell_angle_alpha 90
_cell_angle_beta 90
_cell_angle_gamma 120
_cell_formula_units_Z 1
_cell_length_a 9.3653
_cell_length_b 9.3653
_cell_length_c 6.8816
_cell_volume 522.713
_citation_journal_id_ASTM JACGAR
_cod_data_source_file Young_JACGAR_1977_95.cif
_cod_data_source_block Ca9.2O22.2
_cod_original_cell_volume 522.7132
_cod_database_code 2300587

loop_
_symmetry_equiv_pos_as_xyz
x,y,z
x-y,x,z+1/2
-y,x-y,z
-x,-y,z+1/2
-x+y,-x,z
y,-x+y,z+1/2
-x,-y,-z
-x+y,-x,-z-1/2
y,-x+y,-z
x,y,-z-1/2
x-y,x,-z
-y,x-y,-z-1/2

loop_
_atom_site_label
_atom_site_type_symbol
_atom_site_fract_x
_atom_site_fract_y
_atom_site_fract_z
_atom_site_occupancy
_atom_site_U_iso_or_equiv
O1 O-2 0.325 0.488 0.25 0.88 0.0
Ca2 Ca+2 0.242 -0.008 0.25 0.92 0.0
O3 O-2 0.339 0.26 0.066 0.98 0.0
O2 O-2 0.589 0.467 0.25 0.86 0.0
Ca1 Ca+2 0.3333 0.6667 0.002 0.92 0.0
